data_4002128
loop_
_publ_author_name
'Brant, Jacilynn A.'
'Massi, Danielle M.'
'Holzwarth, N. A. W.'
'MacNeil, Joseph H.'
'Douvalis, Alexios P.'
'Bakas, Thomas'
'Martin, Steve W.'
'Gross, Michael D.'
'Aitken, Jennifer A.'

_publ_section_title
;
 Fast Lithium Ion Conduction in Li2SnS3: Synthesis, Physicochemical
 Characterization, and Electronic Structure
;
_journal_issue 1
_journal_name_full 'Chemistry of Materials'
_journal_page_first 189
_journal_paper_doi 10.1021/cm5037524
_journal_volume 27
_journal_year 2015
_chemical_formula_sum 'Li2 S3 Sn'
_chemical_formula_weight 228.75
_chemical_name_common 'Lithium Tin Sulfide'
_chemical_name_systematic 'Lithium Tin Sulfide'
_space_group_IT_number 15
_symmetry_cell_setting monoclinic
_symmetry_space_group_name_Hall '-C 2yc'
_symmetry_space_group_name_H-M 'C 1 2/c 1'
_atom_sites_solution_hydrogens none
_atom_sites_solution_primary direct
_atom_sites_solution_secondary difmap
_audit_creation_method SHELXL-97
_cell_angle_alpha 90.00
_cell_angle_beta 99.867(5)
_cell_angle_gamma 90.00
_cell_formula_units_Z 8
_cell_length_a 6.3964(5)
_cell_length_b 11.0864(9)
_cell_length_c 12.4048(10)
_cell_measurement_temperature 296(2)
_cell_volume 866.65(12)
_computing_cell_refinement 'Bruker SMART'
_computing_data_collection 'Bruker SMART'
_computing_data_reduction 'Bruker SMART'
_computing_structure_refinement 'SHELXL-97 (Sheldrick, 1997)'
_computing_structure_solution 'SHELXS-97 (Sheldrick, 1990)'
_diffrn_ambient_temperature 296(2)
_diffrn_detector_area_resol_mean NA
_diffrn_measured_fraction_theta_full 1.000
_diffrn_measured_fraction_theta_max 1.000
_diffrn_measurement_device_type 'Bruker Smart Apex II'
_diffrn_measurement_method 'Phi and Omega Scans'
_diffrn_radiation_monochromator graphite
_diffrn_radiation_source 'fine-focus sealed tube'
_diffrn_radiation_type MoK\a
_diffrn_radiation_wavelength 0.71073
_diffrn_reflns_av_R_equivalents 0.0271
_diffrn_reflns_av_sigmaI/netI 0.0172
_diffrn_reflns_limit_h_max 8
_diffrn_reflns_limit_h_min -8
_diffrn_reflns_limit_k_max 14
_diffrn_reflns_limit_k_min -14
_diffrn_reflns_limit_l_max 15
_diffrn_reflns_limit_l_min -15
_diffrn_reflns_number 5921
_diffrn_reflns_theta_full 27.19
_diffrn_reflns_theta_max 27.19
_diffrn_reflns_theta_min 3.33
_diffrn_standards_decay_% NA
_diffrn_standards_interval_count NA
_diffrn_standards_interval_time NA
_diffrn_standards_number NA
_exptl_absorpt_coefficient_mu 7.118
_exptl_absorpt_correction_T_max 0.7777
_exptl_absorpt_correction_T_min 0.7204
_exptl_absorpt_correction_type empirical
_exptl_absorpt_process_details SADABS
_exptl_crystal_colour colorless
_exptl_crystal_density_diffrn 3.506
_exptl_crystal_density_meas ?
_exptl_crystal_density_method 'not measured'
_exptl_crystal_description block
_exptl_crystal_F_000 832
_exptl_crystal_size_max 0.05
_exptl_crystal_size_mid 0.05
_exptl_crystal_size_min 0.04
_refine_diff_density_max 0.406
_refine_diff_density_min -0.459
_refine_diff_density_rms 0.110
_refine_ls_extinction_coef 0.00190(7)
_refine_ls_extinction_expression Fc^*^=kFc[1+0.001xFc^2^\l^3^/sin(2\q)]^-1/4^
_refine_ls_extinction_method SHELXL
_refine_ls_goodness_of_fit_ref 1.056
_refine_ls_hydrogen_treatment none
_refine_ls_matrix_type full
_refine_ls_number_parameters 55
_refine_ls_number_reflns 969
_refine_ls_number_restraints 0
_refine_ls_restrained_S_all 1.056
_refine_ls_R_factor_all 0.0174
_refine_ls_R_factor_gt 0.0131
_refine_ls_shift/su_max 0.150
_refine_ls_shift/su_mean 0.032
_refine_ls_structure_factor_coef Fsqd
_refine_ls_weighting_details 'calc w=1/[\s^2^(Fo^2^)+(0.0131P)^2^+0.0000P] where P=(Fo^2^+2Fc^2^)/3'
_refine_ls_weighting_scheme calc
_refine_ls_wR_factor_gt 0.0286
_refine_ls_wR_factor_ref 0.0302
_reflns_number_gt 834
_reflns_number_total 969
_reflns_threshold_expression >2sigma(I)
_cod_data_source_file cm5037524_si_001.cif
_cod_data_source_block 2dm92_50_0m
_cod_depositor_comments
;
The following automatic conversions were performed:

'_exptl_absorpt_correction_type' value 'Empirical' changed to
'empirical' according to
/home/saulius/struct/COD-crude-data--automatic-downloads/rss-feeds/ACS/lib/dictionaries/cif_core.dic
dictionary named 'cif_core.dic' version 2.4.2 from 2011-04-26.

Automatic conversion script
Id: cif_fix_values 2935 2014-11-11 08:27:57Z andrius 

The following automatic conversions were performed:

'_exptl_crystal_density_meas' value 'not measured' was changed to '?'
- the value is perceived as not measured.

Automatic conversion script
Id: cif_fix_values 3008 2015-01-20 13:52:24Z robertas 

 Adding full bibliography for 4002128.cif.
;
_cod_original_sg_symbol_H-M C2/c
_cod_database_code 4002128

loop_
_symmetry_equiv_pos_as_xyz
'x, y, z'
'-x, y, -z+1/2'
'x+1/2, y+1/2, z'
'-x+1/2, y+1/2, -z+1/2'
'-x, -y, -z'
'x, -y, z-1/2'
'-x+1/2, -y+1/2, -z'
'x+1/2, -y+1/2, z-1/2'

loop_
_atom_site_label
_atom_site_type_symbol
_atom_site_fract_x
_atom_site_fract_y
_atom_site_fract_z
_atom_site_U_iso_or_equiv
_atom_site_adp_type
_atom_site_occupancy
_atom_site_symmetry_multiplicity
_atom_site_calc_flag
_atom_site_refinement_flags
Li1 Li 0.2466(5) 0.0840(3) -0.0006(3) 0.0097(9) Uiso 1 1 d .
Li2 Li 0.0000 0.417(3) 0.2500 0.0182(15) Uani 1 2 d S
Li3 Li 0.2500 0.2500 0.5000 0.0296(16) Uani 1 2 d S
Sn1 Sn 0.0000 0.08333(12) 0.2500 0.00819(7) Uani 1 2 d S
Sn2 Sn 0.0000 0.74989(12) 0.2500 0.00806(7) Uani 1 2 d S
S1 S 0.11158(9) 0.0831(4) 0.63122(4) 0.01032(12) Uani 1 1 d .
S2 S 0.13553(9) 0.2418(4) 0.13117(5) 0.0102(3) Uani 1 1 d .
S3 S 0.36516(9) 0.0920(4) 0.37087(5) 0.0104(4) Uani 1 1 d .

loop_
_atom_site_aniso_label
_atom_site_aniso_U_11
_atom_site_aniso_U_22
_atom_site_aniso_U_33
_atom_site_aniso_U_23
_atom_site_aniso_U_13
_atom_site_aniso_U_12
Li2 0.014(3) 0.018(4) 0.024(3) 0.000 0.007(2) 0.000
Li3 0.031(3) 0.031(4) 0.027(3) -0.012(3) 0.007(3) 0.000(3)
Sn1 0.00776(11) 0.00735(12) 0.00953(11) 0.000 0.00170(8) 0.000
Sn2 0.00746(11) 0.00735(13) 0.00942(12) 0.000 0.00159(8) 0.000
S1 0.0131(3) 0.0086(3) 0.0101(3) -0.0005(4) 0.0045(2) 0.0005(7)
S2 0.0091(3) 0.0105(10) 0.0105(3) 0.0027(4) 0.0002(2) -0.0009(4)
S3 0.0091(3) 0.0115(10) 0.0101(3) 0.0019(5) 0.0004(2) -0.0011(4)

loop_
_atom_type_symbol
_atom_type_description
_atom_type_scat_dispersion_real
_atom_type_scat_dispersion_imag
_atom_type_scat_source
Li Li -0.0003 0.0001 'International Tables Vol C Tables 4.2.6.8 and 6.1.1.4'
Sn Sn -0.6537 1.4246 'International Tables Vol C Tables 4.2.6.8 and 6.1.1.4'
S S 0.1246 0.1234 'International Tables Vol C Tables 4.2.6.8 and 6.1.1.4'

loop_
_geom_angle_atom_site_label_1
_geom_angle_atom_site_label_2
_geom_angle_atom_site_label_3
_geom_angle
_geom_angle_site_symmetry_1
_geom_angle_site_symmetry_3
S1 Li1 S2 95.14(13) 2 .
S1 Li1 S1 92.06(13) 2 6
S2 Li1 S1 86.00(10) . 6
S1 Li1 S2 86.28(12) 2 7
S2 Li1 S2 91.76(11) . 7
S1 Li1 S2 177.08(14) 6 7
S1 Li1 S3 86.29(12) 2 6
S2 Li1 S3 176.48(14) . 6
S1 Li1 S3 90.74(10) 6 6
S2 Li1 S3 91.54(10) 7 6
S1 Li1 S3 176.83(14) 2 2_655
S2 Li1 S3 85.74(12) . 2_655
S1 Li1 S3 91.04(12) 6 2_655
S2 Li1 S3 90.65(12) 7 2_655
S3 Li1 S3 93.00(13) 6 2_655
S1 Li2 S1 179.8(15) 8_455 7_556
S1 Li2 S2 86.8(5) 8_455 2
S1 Li2 S2 93.1(6) 7_556 2
S1 Li2 S2 93.1(6) 8_455 .
S1 Li2 S2 86.8(5) 7_556 .
S2 Li2 S2 86.6(10) 2 .
S1 Li2 S3 87.2(5) 8_455 3_455
S1 Li2 S3 92.9(6) 7_556 3_455
S2 Li2 S3 92.956(19) 2 3_455
S2 Li2 S3 179.4(9) . 3_455
S1 Li2 S3 92.9(6) 8_455 4
S1 Li2 S3 87.2(5) 7_556 4
S2 Li2 S3 179.5(9) 2 4
S2 Li2 S3 92.957(19) . 4
S3 Li2 S3 87.5(10) 3_455 4
S3 Li3 S3 180.00(2) . 7_556
S3 Li3 S1 93.851(19) . .
S3 Li3 S1 86.149(19) 7_556 .
S3 Li3 S1 86.150(19) . 7_556
S3 Li3 S1 93.850(19) 7_556 7_556
S1 Li3 S1 180.0 . 7_556
S3 Li3 S2 86.06(7) . 2
S3 Li3 S2 93.94(7) 7_556 2
S1 Li3 S2 88.88(7) . 2
S1 Li3 S2 91.12(7) 7_556 2
S3 Li3 S2 93.94(7) . 8_556
S3 Li3 S2 86.06(7) 7_556 8_556
S1 Li3 S2 91.12(7) . 8_556
S1 Li3 S2 88.88(7) 7_556 8_556
S2 Li3 S2 180.0 2 8_556
S1 Sn1 S1 86.75(15) 6 5_556
S1 Sn1 S2 90.46(2) 6 .
S1 Sn1 S2 176.00(11) 5_556 .
S1 Sn1 S2 176.00(11) 6 2
S1 Sn1 S2 90.46(2) 5_556 2
S2 Sn1 S2 92.46(15) . 2
S1 Sn1 S3 90.36(8) 6 2
S1 Sn1 S3 92.76(8) 5_556 2
S2 Sn1 S3 90.12(7) . 2
S2 Sn1 S3 86.90(8) 2 2
S1 Sn1 S3 92.76(8) 6 .
S1 Sn1 S3 90.36(8) 5_556 .
S2 Sn1 S3 86.90(8) . .
S2 Sn1 S3 90.12(7) 2 .
S3 Sn1 S3 175.7(2) 2 .
S2 Sn2 S2 175.9(2) 3_455 4
S2 Sn2 S1 92.36(8) 3_455 5_566
S2 Sn2 S1 90.59(8) 4 5_566
S2 Sn2 S1 90.59(8) 3_455 6_565
S2 Sn2 S1 92.36(8) 4 6_565
S1 Sn2 S1 86.58(15) 5_566 6_565
S2 Sn2 S3 90.22(8) 3_455 4
S2 Sn2 S3 87.00(7) 4 4
S1 Sn2 S3 175.84(12) 5_566 4
S1 Sn2 S3 90.13(2) 6_565 4
S2 Sn2 S3 87.00(7) 3_455 3_455
S2 Sn2 S3 90.22(8) 4 3_455
S1 Sn2 S3 90.13(2) 5_566 3_455
S1 Sn2 S3 175.84(12) 6_565 3_455
S3 Sn2 S3 93.26(15) 4 3_455
Sn1 S1 Sn2 93.336(19) 5_556 5_566
Sn1 S1 Li1 93.42(11) 5_556 2
Sn2 S1 Li1 93.10(11) 5_566 2
Sn1 S1 Li2 90.3(5) 5_556 7_556
Sn2 S1 Li2 90.5(6) 5_566 7_556
Li1 S1 Li2 174.63(8) 2 7_556
Sn1 S1 Li1 90.20(17) 5_556 6_556
Sn2 S1 Li1 176.25(16) 5_566 6_556
Li1 S1 Li1 87.94(13) 2 6_556
Li2 S1 Li1 88.2(5) 7_556 6_556
Sn1 S1 Li3 176.04(14) 5_556 .
Sn2 S1 Li3 90.24(15) 5_566 .
Li1 S1 Li3 88.08(10) 2 .
Li2 S1 Li3 87.9(5) 7_556 .
Li1 S1 Li3 86.19(7) 6_556 .
Sn2 S2 Sn1 93.35(7) 3_545 .
Sn2 S2 Li1 93.83(10) 3_545 .
Sn1 S2 Li1 93.29(17) . .
Sn2 S2 Li2 90.37(9) 3_545 .
Sn1 S2 Li2 90.5(5) . .
Li1 S2 Li2 174.2(3) . .
Sn2 S2 Li1 90.00(11) 3_545 7
Sn1 S2 Li1 176.21(10) . 7
Li1 S2 Li1 88.24(11) . 7
Li2 S2 Li1 87.7(5) . 7
Sn2 S2 Li3 175.84(19) 3_545 2
Sn1 S2 Li3 90.33(7) . 2
Li1 S2 Li3 87.91(10) . 2
Li2 S2 Li3 87.65(7) . 2
Li1 S2 Li3 86.26(10) 7 2
Sn2 S3 Sn1 92.75(7) 3_545 .
Sn2 S3 Li3 93.47(15) 3_545 .
Sn1 S3 Li3 93.48(7) . .
Sn2 S3 Li2 89.6(5) 3_545 3_545
Sn1 S3 Li2 89.66(8) . 3_545
Li3 S3 Li2 175.5(4) . 3_545
Sn2 S3 Li1 176.14(12) 3_545 6_556
Sn1 S3 Li1 89.92(11) . 6_556
Li3 S3 Li1 89.15(7) . 6_556
Li2 S3 Li1 87.6(5) 3_545 6_556
Sn2 S3 Li1 90.21(10) 3_545 2_655
Sn1 S3 Li1 176.0(2) . 2_655
Li3 S3 Li1 89.05(10) . 2_655
Li2 S3 Li1 87.65(10) 3_545 2_655
Li1 S3 Li1 87.00(13) 6_556 2_655

loop_
_geom_bond_atom_site_label_1
_geom_bond_atom_site_label_2
_geom_bond_distance
_geom_bond_site_symmetry_2
Li1 S1 2.570(3) 2
Li1 S2 2.576(5) .
Li1 S1 2.709(5) 6
Li1 S2 2.709(5) 7
Li1 S3 2.709(5) 6
Li1 S3 2.719(3) 2_655
Li2 S1 2.6625(6) 8_455
Li2 S1 2.6625(6) 7_556
Li2 S2 2.67(3) 2
Li2 S2 2.67(3) .
Li2 S3 2.68(3) 3_455
Li2 S3 2.68(3) 4
Li3 S3 2.566(3) .
Li3 S3 2.566(3) 7_556
Li3 S1 2.711(3) .
Li3 S1 2.711(3) 7_556
Li3 S2 2.7133(6) 2
Li3 S2 2.7133(6) 8_556
Sn1 S1 2.539(4) 6
Sn1 S1 2.539(4) 5_556
Sn1 S2 2.539(3) .
Sn1 S2 2.539(3) 2
Sn1 S3 2.5520(6) 2
Sn1 S3 2.5520(6) .
Sn2 S2 2.5373(6) 3_455
Sn2 S2 2.5373(6) 4
Sn2 S1 2.543(3) 5_566
Sn2 S1 2.543(3) 6_565
Sn2 S3 2.550(3) 4
Sn2 S3 2.550(3) 3_455
S1 Sn1 2.539(4) 5_556
S1 Sn2 2.543(3) 5_566
S1 Li1 2.570(3) 2
S1 Li2 2.6625(6) 7_556
S1 Li1 2.709(5) 6_556
S2 Sn2 2.5373(6) 3_545
S2 Li1 2.709(5) 7
S2 Li3 2.7133(6) 2
S3 Sn2 2.550(3) 3_545
S3 Li2 2.68(3) 3_545
S3 Li1 2.709(5) 6_556
S3 Li1 2.719(3) 2_655
